data_7157685
loop_
_publ_author_name
'Yang, Jianhua'
'Xiong, Shaoqi'
'Ren, Yongsheng'
'Xiao, Tiebo'
'Jiang, Yubo'

_publ_section_title
;
 Copper-catalyzed cross-coupling and sequential allene-mediated
 cyclization for the synthesis of 1,2,3-triazolo[1,5-<i>a</i>]quinolines.
;
_journal_issue 36
_journal_name_full 'Organic &amp; biomolecular chemistry'
_journal_page_first 7174
_journal_page_last 7182
_journal_paper_doi 10.1039/d0ob00435a
_journal_volume 18
_journal_year 2020
_chemical_formula_moiety 'C24 H19 N3'
_chemical_formula_sum 'C24 H19 N3'
_chemical_formula_weight 349.42
_chemical_name_systematic 4-benzyl-3-(p-tolyl)-[1,2,3]triazolo[1,5-a]quinoline
_space_group_crystal_system monoclinic
_space_group_IT_number 14
_space_group_name_Hall '-P 2ybc'
_space_group_name_H-M_alt 'P 1 21/c 1'
_atom_sites_solution_hydrogens geom
_atom_sites_solution_primary dual
_audit_block_doi 10.5517/ccdc.csd.cc249jss
_audit_creation_date 2019-12-16
_audit_creation_method
;
Olex2 1.2
(compiled 2018.05.29 svn.r3508 for OlexSys, GUI svn.r5506)
;
_audit_update_record
;
2020-02-25 deposited with the CCDC.	2020-08-25 downloaded from the CCDC.
;
_cell_angle_alpha 90
_cell_angle_beta 92.571(7)
_cell_angle_gamma 90
_cell_formula_units_Z 8
_cell_length_a 18.4957(13)
_cell_length_b 7.8032(5)
_cell_length_c 25.760(2)
_cell_measurement_reflns_used 3304
_cell_measurement_temperature 293(2)
_cell_measurement_theta_max 25.6830
_cell_measurement_theta_min 2.9340
_cell_volume 3714.1(5)
_computing_cell_refinement 'CrysAlisPro 1.171.38.41 (Rigaku OD, 2015)'
_computing_data_collection 'CrysAlisPro 1.171.38.41 (Rigaku OD, 2015)'
_computing_data_reduction 'CrysAlisPro 1.171.38.41 (Rigaku OD, 2015)'
_computing_molecular_graphics 'Olex2 (Dolomanov et al., 2009)'
_computing_publication_material 'Olex2 (Dolomanov et al., 2009)'
_computing_structure_refinement 'ShelXL (Sheldrick, 2015)'
_computing_structure_solution 'ShelXT (Sheldrick, 2015)'
_diffrn_ambient_temperature 293(2)
_diffrn_detector 'CCD plate'
_diffrn_detector_area_resol_mean 16.1213
_diffrn_detector_type Eos
_diffrn_measured_fraction_theta_full 0.998
_diffrn_measured_fraction_theta_max 0.983
_diffrn_measurement_details
;
List of Runs (angles in degrees, time in seconds):

  # Type    Start    End  Width  t~exp~   \w     \q     \k     \f   Frames
#--------------------------------------------------------------------------
  1  \w    -26.60   0.00   0.70    7.50    --  -16.28 -57.00-120.00   38
  2  \w    -88.00   2.30   0.70    7.50    --  -16.28 -19.00 -30.00  129
  3  \w    -12.00  20.90   0.70    7.50    --  -16.28 -99.00  90.00   47
  4  \w    -10.00  48.10   0.70    7.50    --  -16.28  38.00 120.00   83
  5  \w     38.00  87.00   0.70    7.50    --   15.65 178.00 -90.00   70
;
_diffrn_measurement_device 'four-circle diffractometer'
_diffrn_measurement_device_type 'Xcalibur, Eos, Gemini'
_diffrn_measurement_method '\w scans'
_diffrn_orient_matrix_type 'CrysAlisPro convention (1999,Acta A55,543-557)'
_diffrn_orient_matrix_UB_11 0.0337688000
_diffrn_orient_matrix_UB_12 -0.0331279000
_diffrn_orient_matrix_UB_13 0.0095206000
_diffrn_orient_matrix_UB_21 -0.0110483000
_diffrn_orient_matrix_UB_22 0.0095757000
_diffrn_orient_matrix_UB_23 0.0258629000
_diffrn_orient_matrix_UB_31 -0.0145703000
_diffrn_orient_matrix_UB_32 -0.0840386000
_diffrn_orient_matrix_UB_33 -0.0008132000
_diffrn_radiation_monochromator graphite
_diffrn_radiation_probe x-ray
_diffrn_radiation_type MoK\a
_diffrn_radiation_wavelength 0.71073
_diffrn_reflns_av_R_equivalents 0.0452
_diffrn_reflns_av_unetI/netI 0.0717
_diffrn_reflns_Laue_measured_fraction_full 0.998
_diffrn_reflns_Laue_measured_fraction_max 0.983
_diffrn_reflns_limit_h_max 23
_diffrn_reflns_limit_h_min -23
_diffrn_reflns_limit_k_max 9
_diffrn_reflns_limit_k_min -6
_diffrn_reflns_limit_l_max 32
_diffrn_reflns_limit_l_min -32
_diffrn_reflns_number 19282
_diffrn_reflns_point_group_measured_fraction_full 0.998
_diffrn_reflns_point_group_measured_fraction_max 0.983
_diffrn_reflns_theta_full 25.242
_diffrn_reflns_theta_max 27.000
_diffrn_reflns_theta_min 2.656
_diffrn_source 'fine-focus sealed X-ray tube'
_diffrn_source_type 'Enhance (Mo) X-ray Source'
_exptl_absorpt_coefficient_mu 0.075
_exptl_absorpt_correction_T_max 1.00000
_exptl_absorpt_correction_T_min 0.51784
_exptl_absorpt_correction_type multi-scan
_exptl_absorpt_process_details
;
CrysAlisPro 1.171.38.41 (Rigaku Oxford Diffraction, 2015)
Empirical absorption correction using spherical harmonics,
 implemented in SCALE3 ABSPACK scaling algorithm.
;
_exptl_crystal_colour 'clear light colourless'
_exptl_crystal_colour_lustre clear
_exptl_crystal_colour_modifier light
_exptl_crystal_colour_primary colourless
_exptl_crystal_density_diffrn 1.250
_exptl_crystal_description block
_exptl_crystal_F_000 1472
_exptl_crystal_recrystallization_method 'Re-crystallisation from solvent: CHCl3'
_exptl_crystal_size_max 0.3
_exptl_crystal_size_mid 0.21
_exptl_crystal_size_min 0.11
_refine_diff_density_max 0.215
_refine_diff_density_min -0.390
_refine_diff_density_rms 0.090
_refine_ls_extinction_method none
_refine_ls_goodness_of_fit_ref 1.006
_refine_ls_hydrogen_treatment constr
_refine_ls_matrix_type full
_refine_ls_number_parameters 489
_refine_ls_number_reflns 7966
_refine_ls_number_restraints 0
_refine_ls_restrained_S_all 1.006
_refine_ls_R_factor_all 0.1387
_refine_ls_R_factor_gt 0.0668
_refine_ls_shift/su_max 0.000
_refine_ls_shift/su_mean 0.000
_refine_ls_structure_factor_coef Fsqd
_refine_ls_weighting_details 'w=1/[\s^2^(Fo^2^)+(0.0645P)^2^] where P=(Fo^2^+2Fc^2^)/3'
_refine_ls_weighting_scheme calc
_refine_ls_wR_factor_gt 0.1368
_refine_ls_wR_factor_ref 0.1772
_reflns_Friedel_coverage 0.000
_reflns_number_gt 3860
_reflns_number_total 7966
_reflns_threshold_expression 'I > 2\s(I)'
_cod_data_source_file d0ob00435a2.cif
_cod_data_source_block exp_7760
_cod_depositor_comments 'Adding full bibliography for 7157685.cif.'
_cod_original_cell_volume 3714.0(5)
_cod_database_code 7157685
_shelx_shelxl_version_number 2017/1
_shelx_space_group_comment
;
The symmetry employed for this shelxl refinement is uniquely defined
by the following loop, which should always be used as a source of
symmetry information in preference to the above space-group names.
They are only intended as comments.
;
_shelx_estimated_absorpt_t_max 0.992
_shelx_estimated_absorpt_t_min 0.978
_reflns_odcompleteness_completeness 99.60
_reflns_odcompleteness_iscentric 1
_reflns_odcompleteness_theta 26.32
_olex2_refinement_description
;
1. Fixed Uiso
 At 1.2 times of:
  All C(H) groups, All C(H,H) groups
 At 1.5 times of:
  All C(H,H,H) groups
2.a Secondary CH2 refined with riding coordinates:
 C18(H18a,H18b), C42(H42a,H42b)
2.b Aromatic/amide H refined with riding coordinates:
 C12(H12), C7(H7), C16(H16), C2(H2), C20(H20), C40(H40), C31(H31), C36(H36),
 C15(H15), C13(H13), C37(H37), C39(H39), C3(H3), C5(H5), C24(H24), C44(H44),
 C4(H4), C48(H48), C21(H21), C29(H29), C26(H26), C22(H22), C23(H23), C45(H45),
 C28(H28), C27(H27), C47(H47), C46(H46)
2.c Idealised Me refined as rotating group:
 C17(H17a,H17b,H17c), C41(H41a,H41b,H41c)
;
_olex2_date_sample_data_collection 2019-12-13
_olex2_submission_special_instructions 'No special instructions were received'
_oxdiff_exptl_absorpt_empirical_details
;
Empirical correction (ABSPACK) includes:
- Absorption correction using spherical harmonics
- Frame scaling
;
_oxdiff_exptl_absorpt_empirical_full_max 2.182
_oxdiff_exptl_absorpt_empirical_full_min 0.481

loop_
_space_group_symop_operation_xyz
'x, y, z'
'-x, y+1/2, -z+1/2'
'-x, -y, -z'
'x, -y-1/2, z-1/2'

loop_
_atom_site_label
_atom_site_type_symbol
_atom_site_fract_x
_atom_site_fract_y
_atom_site_fract_z
_atom_site_U_iso_or_equiv
_atom_site_adp_type
_atom_site_occupancy
_atom_site_site_symmetry_order
_atom_site_calc_flag
_atom_site_refinement_flags_posn
_atom_site_refinement_flags_adp
_atom_site_refinement_flags_occupancy
_atom_site_disorder_assembly
_atom_site_disorder_group
N1 N -0.03305(9) 0.5655(2) 0.57788(7) 0.0471(5) Uani 1 1 d . . . . .
N4 N 0.46352(10) 0.5073(2) 0.57417(8) 0.0575(5) Uani 1 1 d . . . . .
N2 N -0.03469(10) 0.7387(2) 0.58010(8) 0.0584(5) Uani 1 1 d . . . . .
N3 N 0.00309(11) 0.7820(2) 0.62272(8) 0.0584(5) Uani 1 1 d . . . . .
N5 N 0.45868(11) 0.3340(3) 0.57473(9) 0.0701(6) Uani 1 1 d . . . . .
N6 N 0.49496(11) 0.2833(2) 0.61729(9) 0.0682(6) Uani 1 1 d . . . . .
C9 C 0.00687(11) 0.4964(3) 0.61919(8) 0.0439(5) Uani 1 1 d . . . . .
C8 C 0.01691(11) 0.3135(3) 0.62047(9) 0.0473(5) Uani 1 1 d . . . . .
C11 C 0.06823(11) 0.6572(3) 0.69847(9) 0.0489(6) Uani 1 1 d . . . . .
C1 C -0.07197(11) 0.4715(3) 0.53973(8) 0.0469(5) Uani 1 1 d . . . . .
C10 C 0.02824(11) 0.6393(3) 0.64805(9) 0.0500(6) Uani 1 1 d . . . . .
C19 C 0.14672(12) 0.2340(3) 0.64081(9) 0.0526(6) Uani 1 1 d . . . . .
C18 C 0.06991(12) 0.2302(3) 0.65870(9) 0.0520(6) Uani 1 1 d . . . . .
H18A H 0.055570 0.112122 0.663914 0.062 Uiso 1 1 calc R . . . .
H18B H 0.068218 0.288797 0.691841 0.062 Uiso 1 1 calc R . . . .
C12 C 0.05052(12) 0.5624(3) 0.74192(9) 0.0554(6) Uani 1 1 d . . . . .
H12 H 0.012186 0.485326 0.739307 0.066 Uiso 1 1 calc R . . . .
C6 C -0.06590(12) 0.2935(3) 0.54347(9) 0.0507(6) Uani 1 1 d . . . . .
C33 C 0.50483(12) 0.5676(3) 0.61562(10) 0.0533(6) Uani 1 1 d . . . . .
C7 C -0.01971(12) 0.2203(3) 0.58379(9) 0.0535(6) Uani 1 1 d . . . . .
H7 H -0.014671 0.101714 0.584733 0.064 Uiso 1 1 calc R . . . .
C43 C 0.65016(13) 0.7775(3) 0.65159(10) 0.0568(6) Uani 1 1 d . . . . .
C32 C 0.51937(12) 0.7487(3) 0.61837(10) 0.0542(6) Uani 1 1 d . . . . .
C16 C 0.12409(12) 0.7752(3) 0.70458(10) 0.0581(6) Uani 1 1 d . . . . .
H16 H 0.136533 0.841956 0.676430 0.070 Uiso 1 1 calc R . . . .
C2 C -0.11479(12) 0.5500(3) 0.50091(9) 0.0590(6) Uani 1 1 d . . . . .
H2 H -0.117083 0.668882 0.498782 0.071 Uiso 1 1 calc R . . . .
C34 C 0.52323(12) 0.4210(3) 0.64353(10) 0.0570(6) Uani 1 1 d . . . . .
C20 C 0.16422(13) 0.1436(3) 0.59695(10) 0.0616(7) Uani 1 1 d . . . . .
H20 H 0.128291 0.082114 0.578699 0.074 Uiso 1 1 calc R . . . .
C35 C 0.56309(12) 0.3942(3) 0.69372(10) 0.0578(6) Uani 1 1 d . . . . .
C40 C 0.54660(13) 0.4830(3) 0.73826(11) 0.0640(7) Uani 1 1 d . . . . .
H40 H 0.509851 0.564471 0.736657 0.077 Uiso 1 1 calc R . . . .
C31 C 0.48635(13) 0.8497(3) 0.58187(10) 0.0617(7) Uani 1 1 d . . . . .
H31 H 0.495441 0.966926 0.583133 0.074 Uiso 1 1 calc R . . . .
C42 C 0.57156(12) 0.8203(3) 0.65903(10) 0.0604(7) Uani 1 1 d . . . . .
H42A H 0.558451 0.777652 0.692708 0.072 Uiso 1 1 calc R . . . .
H42B H 0.566356 0.943958 0.659496 0.072 Uiso 1 1 calc R . . . .
C36 C 0.61663(12) 0.2686(3) 0.69823(11) 0.0631(7) Uani 1 1 d . . . . .
H36 H 0.628345 0.205483 0.669156 0.076 Uiso 1 1 calc R . . . .
C15 C 0.16134(13) 0.7951(3) 0.75162(11) 0.0669(7) Uani 1 1 d . . . . .
H15 H 0.197965 0.876584 0.754803 0.080 Uiso 1 1 calc R . . . .
C13 C 0.08880(13) 0.5809(3) 0.78866(10) 0.0631(7) Uani 1 1 d . . . . .
H13 H 0.076345 0.514599 0.816906 0.076 Uiso 1 1 calc R . . . .
C25 C 0.42735(13) 0.6087(3) 0.53652(10) 0.0610(7) Uani 1 1 d . . . . .
C37 C 0.65218(13) 0.2373(3) 0.74514(12) 0.0683(7) Uani 1 1 d . . . . .
H37 H 0.687423 0.152228 0.747114 0.082 Uiso 1 1 calc R . . . .
C39 C 0.58380(14) 0.4525(3) 0.78483(11) 0.0687(7) Uani 1 1 d . . . . .
H39 H 0.572753 0.516986 0.813786 0.082 Uiso 1 1 calc R . . . .
C30 C 0.43796(13) 0.7856(3) 0.54123(10) 0.0622(7) Uani 1 1 d . . . . .
C14 C 0.14547(13) 0.6962(3) 0.79444(10) 0.0644(7) Uani 1 1 d . . . . .
C3 C -0.15342(13) 0.4509(3) 0.46592(10) 0.0689(7) Uani 1 1 d . . . . .
H3 H -0.182744 0.502358 0.440123 0.083 Uiso 1 1 calc R . . . .
C38 C 0.63742(14) 0.3280(3) 0.78975(11) 0.0666(7) Uani 1 1 d . . . . .
C5 C -0.10615(14) 0.1969(3) 0.50673(10) 0.0682(7) Uani 1 1 d . . . . .
H5 H -0.103714 0.077976 0.508103 0.082 Uiso 1 1 calc R . . . .
C24 C 0.20117(16) 0.3229(3) 0.66753(12) 0.0766(8) Uani 1 1 d . . . . .
H24 H 0.190692 0.385208 0.697036 0.092 Uiso 1 1 calc R . . . .
C44 C 0.69645(16) 0.7490(3) 0.69399(12) 0.0796(8) Uani 1 1 d . . . . .
H44 H 0.678353 0.750161 0.727096 0.096 Uiso 1 1 calc R . . . .
C4 C -0.14912(14) 0.2737(4) 0.46871(11) 0.0748(8) Uani 1 1 d . . . . .
H4 H -0.175464 0.206775 0.444731 0.090 Uiso 1 1 calc R . . . .
C48 C 0.67829(15) 0.7711(3) 0.60337(12) 0.0781(8) Uani 1 1 d . . . . .
H48 H 0.647884 0.788709 0.574114 0.094 Uiso 1 1 calc R . . . .
C21 C 0.23368(15) 0.1426(4) 0.57961(12) 0.0825(9) Uani 1 1 d . . . . .
H21 H 0.244157 0.082709 0.549642 0.099 Uiso 1 1 calc R . . . .
C29 C 0.40070(16) 0.8903(4) 0.50541(12) 0.0818(8) Uani 1 1 d . . . . .
H29 H 0.406992 1.008406 0.507240 0.098 Uiso 1 1 calc R . . . .
C26 C 0.38132(15) 0.5391(4) 0.49811(11) 0.0793(8) Uani 1 1 d . . . . .
H26 H 0.374703 0.421109 0.495892 0.095 Uiso 1 1 calc R . . . .
C17 C 0.18802(15) 0.7134(4) 0.84573(11) 0.0948(10) Uani 1 1 d . . . . .
H17A H 0.234691 0.661082 0.843024 0.142 Uiso 1 1 calc GR . . . .
H17B H 0.162393 0.657342 0.872525 0.142 Uiso 1 1 calc GR . . . .
H17C H 0.193988 0.832489 0.854174 0.142 Uiso 1 1 calc GR . . . .
C22 C 0.28716(16) 0.2303(4) 0.60687(16) 0.0978(11) Uani 1 1 d . . . . .
H22 H 0.334234 0.229037 0.595605 0.117 Uiso 1 1 calc R . . . .
C23 C 0.27143(18) 0.3201(4) 0.65071(16) 0.0961(11) Uani 1 1 d . . . . .
H23 H 0.307872 0.379109 0.669205 0.115 Uiso 1 1 calc R . . . .
C45 C 0.76938(18) 0.7185(4) 0.68842(17) 0.1006(11) Uani 1 1 d . . . . .
H45 H 0.799829 0.700059 0.717603 0.121 Uiso 1 1 calc R . . . .
C41 C 0.67775(16) 0.2940(4) 0.84046(12) 0.0936(9) Uani 1 1 d . . . . .
H41A H 0.660163 0.190085 0.855346 0.140 Uiso 1 1 calc GR . . . .
H41B H 0.670477 0.387677 0.863819 0.140 Uiso 1 1 calc GR . . . .
H41C H 0.728440 0.282490 0.834705 0.140 Uiso 1 1 calc GR . . . .
C28 C 0.35459(17) 0.8220(5) 0.46724(13) 0.0948(10) Uani 1 1 d . . . . .
H28 H 0.329450 0.893961 0.444010 0.114 Uiso 1 1 calc R . . . .
C27 C 0.34576(17) 0.6462(5) 0.46352(12) 0.0941(10) Uani 1 1 d . . . . .
H27 H 0.315405 0.600441 0.437298 0.113 Uiso 1 1 calc R . . . .
C47 C 0.75124(19) 0.7390(4) 0.59721(16) 0.1087(12) Uani 1 1 d . . . . .
H47 H 0.769197 0.733509 0.564101 0.130 Uiso 1 1 calc R . . . .
C46 C 0.79659(19) 0.7156(5) 0.64005(19) 0.1109(13) Uani 1 1 d . . . . .
H46 H 0.845778 0.697698 0.636217 0.133 Uiso 1 1 calc R . . . .

loop_
_atom_site_aniso_label
_atom_site_aniso_U_11
_atom_site_aniso_U_22
_atom_site_aniso_U_33
_atom_site_aniso_U_23
_atom_site_aniso_U_13
_atom_site_aniso_U_12
N1 0.0507(11) 0.0349(10) 0.0568(12) 0.0029(9) 0.0130(9) 0.0043(8)
N4 0.0560(12) 0.0420(11) 0.0756(15) -0.0046(11) 0.0152(11) -0.0108(9)
N2 0.0676(13) 0.0365(11) 0.0716(15) 0.0041(10) 0.0073(11) 0.0052(9)
N3 0.0681(13) 0.0391(11) 0.0682(14) -0.0007(10) 0.0056(11) 0.0060(10)
N5 0.0648(14) 0.0472(13) 0.0986(19) -0.0119(12) 0.0070(13) -0.0137(10)
N6 0.0623(14) 0.0490(12) 0.0935(18) -0.0077(12) 0.0062(12) -0.0134(10)
C9 0.0467(13) 0.0368(12) 0.0489(14) 0.0038(11) 0.0116(10) 0.0017(10)
C8 0.0517(13) 0.0362(12) 0.0554(15) 0.0047(11) 0.0166(11) 0.0025(10)
C11 0.0504(14) 0.0382(12) 0.0588(16) -0.0041(11) 0.0109(11) 0.0064(10)
C1 0.0479(13) 0.0465(13) 0.0473(14) 0.0023(11) 0.0124(11) -0.0002(11)
C10 0.0516(13) 0.0384(13) 0.0611(16) -0.0006(12) 0.0159(11) 0.0043(10)
C19 0.0586(15) 0.0360(12) 0.0630(16) 0.0068(12) 0.0000(12) 0.0037(11)
C18 0.0662(15) 0.0359(12) 0.0543(15) 0.0052(11) 0.0068(12) 0.0081(11)
C12 0.0581(15) 0.0494(14) 0.0599(16) -0.0057(12) 0.0171(12) -0.0003(11)
C6 0.0560(14) 0.0408(13) 0.0563(15) -0.0010(11) 0.0143(12) -0.0007(11)
C33 0.0498(14) 0.0437(14) 0.0677(17) -0.0109(12) 0.0163(12) -0.0093(11)
C7 0.0636(15) 0.0320(12) 0.0657(16) 0.0028(11) 0.0101(12) -0.0003(11)
C43 0.0625(16) 0.0413(13) 0.0672(18) -0.0073(12) 0.0092(14) -0.0113(11)
C32 0.0547(14) 0.0425(13) 0.0670(17) -0.0110(12) 0.0205(12) -0.0050(11)
C16 0.0606(16) 0.0458(14) 0.0686(18) 0.0019(12) 0.0100(13) -0.0007(12)
C2 0.0614(15) 0.0566(15) 0.0598(17) 0.0083(13) 0.0097(13) 0.0028(12)
C34 0.0488(14) 0.0427(14) 0.0806(19) -0.0066(13) 0.0167(12) -0.0093(11)
C20 0.0556(16) 0.0551(15) 0.0744(18) -0.0005(14) 0.0055(13) 0.0061(12)
C35 0.0500(14) 0.0436(14) 0.0810(19) -0.0022(13) 0.0170(13) -0.0115(11)
C40 0.0608(16) 0.0489(14) 0.084(2) -0.0010(15) 0.0228(15) -0.0006(12)
C31 0.0693(17) 0.0460(14) 0.0714(18) -0.0070(13) 0.0195(14) -0.0060(12)
C42 0.0672(16) 0.0426(13) 0.0725(18) -0.0111(12) 0.0182(13) -0.0109(11)
C36 0.0524(15) 0.0472(14) 0.091(2) -0.0159(14) 0.0162(14) -0.0075(12)
C15 0.0551(16) 0.0603(16) 0.086(2) -0.0103(15) 0.0081(14) -0.0055(12)
C13 0.0672(17) 0.0646(17) 0.0592(17) 0.0002(13) 0.0197(14) 0.0046(13)
C25 0.0597(16) 0.0598(16) 0.0648(18) -0.0052(14) 0.0182(13) -0.0104(13)
C37 0.0543(16) 0.0546(16) 0.096(2) -0.0036(16) 0.0055(15) -0.0019(12)
C39 0.0712(18) 0.0577(16) 0.080(2) -0.0015(15) 0.0281(15) -0.0018(14)
C30 0.0653(17) 0.0572(16) 0.0657(18) -0.0008(14) 0.0201(13) -0.0022(13)
C14 0.0577(16) 0.0740(18) 0.0621(18) -0.0107(14) 0.0097(13) 0.0069(13)
C3 0.0664(17) 0.0746(19) 0.0649(18) 0.0046(15) -0.0040(14) -0.0003(14)
C38 0.0607(17) 0.0597(16) 0.080(2) 0.0017(15) 0.0137(15) -0.0103(13)
C5 0.0823(19) 0.0511(15) 0.0710(19) -0.0071(14) 0.0011(15) -0.0050(13)
C24 0.077(2) 0.0580(16) 0.093(2) -0.0023(15) -0.0144(17) -0.0019(14)
C44 0.077(2) 0.0787(19) 0.084(2) -0.0037(16) 0.0098(17) -0.0127(16)
C4 0.083(2) 0.0691(19) 0.0714(19) -0.0064(16) -0.0063(15) -0.0085(16)
C48 0.0737(19) 0.085(2) 0.077(2) -0.0121(16) 0.0211(16) -0.0092(15)
C21 0.0676(19) 0.083(2) 0.099(2) 0.0069(18) 0.0223(17) 0.0147(16)
C29 0.096(2) 0.0683(18) 0.082(2) 0.0045(17) 0.0162(18) -0.0032(17)
C26 0.082(2) 0.0759(19) 0.080(2) -0.0073(17) 0.0060(16) -0.0140(16)
C17 0.082(2) 0.128(3) 0.074(2) -0.0133(19) 0.0006(17) -0.0026(18)
C22 0.057(2) 0.091(2) 0.146(3) 0.032(2) 0.013(2) -0.0007(17)
C23 0.072(2) 0.077(2) 0.136(3) 0.009(2) -0.023(2) -0.0133(17)
C45 0.077(2) 0.089(2) 0.134(3) 0.004(2) -0.012(2) -0.0044(18)
C41 0.091(2) 0.095(2) 0.095(2) -0.0010(19) 0.0028(19) 0.0044(17)
C28 0.100(2) 0.098(3) 0.086(2) 0.015(2) 0.0020(19) -0.002(2)
C27 0.097(2) 0.102(3) 0.082(2) 0.001(2) -0.0062(18) -0.018(2)
C47 0.083(2) 0.127(3) 0.120(3) -0.034(2) 0.042(2) -0.013(2)
C46 0.067(2) 0.104(3) 0.164(4) -0.029(3) 0.027(3) -0.0015(18)

loop_
_atom_type_symbol
_atom_type_description
_atom_type_scat_dispersion_real
_atom_type_scat_dispersion_imag
_atom_type_scat_source
C C 0.0033 0.0016 'International Tables Vol C Tables 4.2.6.8 and 6.1.1.4'
H H 0.0000 0.0000 'International Tables Vol C Tables 4.2.6.8 and 6.1.1.4'
N N 0.0061 0.0033 'International Tables Vol C Tables 4.2.6.8 and 6.1.1.4'

loop_
_geom_angle_atom_site_label_1
_geom_angle_atom_site_label_2
_geom_angle_atom_site_label_3
_geom_angle
_geom_angle_site_symmetry_1
_geom_angle_site_symmetry_3
_geom_angle_publ_flag
N2 N1 C9 111.74(17) . . ?
N2 N1 C1 122.78(17) . . ?
C9 N1 C1 125.33(17) . . ?
N5 N4 C33 111.7(2) . . ?
N5 N4 C25 122.8(2) . . ?
C33 N4 C25 125.4(2) . . ?
N3 N2 N1 106.19(17) . . ?
N2 N3 C10 110.28(18) . . ?
N6 N5 N4 106.05(18) . . ?
N5 N6 C34 110.2(2) . . ?
N1 C9 C8 118.02(19) . . ?
N1 C9 C10 103.26(18) . . ?
C10 C9 C8 138.7(2) . . ?
C9 C8 C18 121.50(19) . . ?
C7 C8 C9 117.3(2) . . ?
C7 C8 C18 121.11(19) . . ?
C12 C11 C10 122.1(2) . . ?
C16 C11 C10 120.3(2) . . ?
C16 C11 C12 117.5(2) . . ?
C6 C1 N1 115.83(19) . . ?
C2 C1 N1 122.2(2) . . ?
C2 C1 C6 122.0(2) . . ?
N3 C10 C9 108.5(2) . . ?
N3 C10 C11 119.5(2) . . ?
C9 C10 C11 132.0(2) . . ?
C20 C19 C18 119.8(2) . . ?
C24 C19 C18 122.1(2) . . ?
C24 C19 C20 118.1(2) . . ?
C8 C18 C19 112.64(18) . . ?
C8 C18 H18A 109.1 . . ?
C8 C18 H18B 109.1 . . ?
C19 C18 H18A 109.1 . . ?
C19 C18 H18B 109.1 . . ?
H18A C18 H18B 107.8 . . ?
C11 C12 H12 119.4 . . ?
C13 C12 C11 121.1(2) . . ?
C13 C12 H12 119.4 . . ?
C1 C6 C7 119.3(2) . . ?
C1 C6 C5 116.8(2) . . ?
C5 C6 C7 123.9(2) . . ?
N4 C33 C32 118.2(2) . . ?
N4 C33 C34 103.68(19) . . ?
C34 C33 C32 138.1(2) . . ?
C8 C7 C6 123.8(2) . . ?
C8 C7 H7 118.1 . . ?
C6 C7 H7 118.1 . . ?
C44 C43 C42 120.2(2) . . ?
C48 C43 C42 122.0(2) . . ?
C48 C43 C44 117.8(3) . . ?
C33 C32 C42 120.8(2) . . ?
C31 C32 C33 117.4(2) . . ?
C31 C32 C42 121.7(2) . . ?
C11 C16 H16 119.5 . . ?
C15 C16 C11 121.0(2) . . ?
C15 C16 H16 119.5 . . ?
C1 C2 H2 120.3 . . ?
C3 C2 C1 119.3(2) . . ?
C3 C2 H2 120.3 . . ?
N6 C34 C33 108.3(2) . . ?
N6 C34 C35 119.3(2) . . ?
C33 C34 C35 132.4(2) . . ?
C19 C20 H20 119.2 . . ?
C21 C20 C19 121.6(3) . . ?
C21 C20 H20 119.2 . . ?
C40 C35 C34 122.3(2) . . ?
C40 C35 C36 117.7(2) . . ?
C36 C35 C34 119.9(2) . . ?
C35 C40 H40 119.5 . . ?
C39 C40 C35 121.0(2) . . ?
C39 C40 H40 119.5 . . ?
C32 C31 H31 118.3 . . ?
C32 C31 C30 123.4(2) . . ?
C30 C31 H31 118.3 . . ?
C43 C42 H42A 108.5 . . ?
C43 C42 H42B 108.5 . . ?
C32 C42 C43 114.94(19) . . ?
C32 C42 H42A 108.5 . . ?
C32 C42 H42B 108.5 . . ?
H42A C42 H42B 107.5 . . ?
C35 C36 H36 119.7 . . ?
C37 C36 C35 120.6(2) . . ?
C37 C36 H36 119.7 . . ?
C16 C15 H15 119.3 . . ?
C16 C15 C14 121.5(2) . . ?
C14 C15 H15 119.3 . . ?
C12 C13 H13 119.4 . . ?
C12 C13 C14 121.3(2) . . ?
C14 C13 H13 119.4 . . ?
N4 C25 C30 115.9(2) . . ?
C26 C25 N4 122.2(2) . . ?
C26 C25 C30 121.8(3) . . ?
C36 C37 H37 118.8 . . ?
C36 C37 C38 122.3(2) . . ?
C38 C37 H37 118.8 . . ?
C40 C39 H39 119.1 . . ?
C40 C39 C38 121.8(3) . . ?
C38 C39 H39 119.1 . . ?
C25 C30 C31 119.2(2) . . ?
C29 C30 C31 123.5(2) . . ?
C29 C30 C25 117.3(3) . . ?
C15 C14 C17 121.6(3) . . ?
C13 C14 C15 117.5(2) . . ?
C13 C14 C17 120.9(3) . . ?
C2 C3 H3 119.9 . . ?
C2 C3 C4 120.3(2) . . ?
C4 C3 H3 119.9 . . ?
C37 C38 C39 116.6(3) . . ?
C37 C38 C41 121.5(3) . . ?
C39 C38 C41 121.9(3) . . ?
C6 C5 H5 119.3 . . ?
C4 C5 C6 121.5(2) . . ?
C4 C5 H5 119.3 . . ?
C19 C24 H24 119.7 . . ?
C19 C24 C23 120.6(3) . . ?
C23 C24 H24 119.7 . . ?
C43 C44 H44 119.3 . . ?
C43 C44 C45 121.4(3) . . ?
C45 C44 H44 119.3 . . ?
C3 C4 H4 119.9 . . ?
C5 C4 C3 120.2(2) . . ?
C5 C4 H4 119.9 . . ?
C43 C48 H48 119.3 . . ?
C43 C48 C47 121.4(3) . . ?
C47 C48 H48 119.3 . . ?
C20 C21 H21 120.2 . . ?
C22 C21 C20 119.5(3) . . ?
C22 C21 H21 120.2 . . ?
C30 C29 H29 119.4 . . ?
C28 C29 C30 121.2(3) . . ?
C28 C29 H29 119.4 . . ?
C25 C26 H26 120.4 . . ?
C27 C26 C25 119.2(3) . . ?
C27 C26 H26 120.4 . . ?
C14 C17 H17A 109.5 . . ?
C14 C17 H17B 109.5 . . ?
C14 C17 H17C 109.5 . . ?
H17A C17 H17B 109.5 . . ?
H17A C17 H17C 109.5 . . ?
H17B C17 H17C 109.5 . . ?
C21 C22 H22 119.9 . . ?
C21 C22 C23 120.1(3) . . ?
C23 C22 H22 119.9 . . ?
C24 C23 H23 119.9 . . ?
C22 C23 C24 120.1(3) . . ?
C22 C23 H23 119.9 . . ?
C44 C45 H45 120.0 . . ?
C46 C45 C44 119.9(3) . . ?
C46 C45 H45 120.0 . . ?
C38 C41 H41A 109.5 . . ?
C38 C41 H41B 109.5 . . ?
C38 C41 H41C 109.5 . . ?
H41A C41 H41B 109.5 . . ?
H41A C41 H41C 109.5 . . ?
H41B C41 H41C 109.5 . . ?
C29 C28 H28 120.0 . . ?
C29 C28 C27 120.0(3) . . ?
C27 C28 H28 120.0 . . ?
C26 C27 C28 120.6(3) . . ?
C26 C27 H27 119.7 . . ?
C28 C27 H27 119.7 . . ?
C48 C47 H47 120.1 . . ?
C46 C47 C48 119.7(4) . . ?
C46 C47 H47 120.1 . . ?
C45 C46 C47 119.8(3) . . ?
C45 C46 H46 120.1 . . ?
C47 C46 H46 120.1 . . ?

loop_
_geom_bond_atom_site_label_1
_geom_bond_atom_site_label_2
_geom_bond_distance
_geom_bond_site_symmetry_2
_geom_bond_publ_flag
N1 N2 1.354(2) . ?
N1 C9 1.377(2) . ?
N1 C1 1.400(3) . ?
N4 N5 1.355(2) . ?
N4 C33 1.368(3) . ?
N4 C25 1.399(3) . ?
N2 N3 1.319(2) . ?
N3 C10 1.362(3) . ?
N5 N6 1.320(3) . ?
N6 C34 1.362(3) . ?
C9 C8 1.440(3) . ?
C9 C10 1.388(3) . ?
C8 C18 1.505(3) . ?
C8 C7 1.350(3) . ?
C11 C10 1.472(3) . ?
C11 C12 1.393(3) . ?
C11 C16 1.387(3) . ?
C1 C6 1.396(3) . ?
C1 C2 1.390(3) . ?
C19 C18 1.513(3) . ?
C19 C20 1.382(3) . ?
C19 C24 1.381(3) . ?
C18 H18A 0.9700 . ?
C18 H18B 0.9700 . ?
C12 H12 0.9300 . ?
C12 C13 1.377(3) . ?
C6 C7 1.434(3) . ?
C6 C5 1.398(3) . ?
C33 C32 1.440(3) . ?
C33 C34 1.385(3) . ?
C7 H7 0.9300 . ?
C43 C42 1.512(3) . ?
C43 C44 1.375(3) . ?
C43 C48 1.369(3) . ?
C32 C31 1.352(3) . ?
C32 C42 1.500(3) . ?
C16 H16 0.9300 . ?
C16 C15 1.375(3) . ?
C2 H2 0.9300 . ?
C2 C3 1.365(3) . ?
C34 C35 1.474(3) . ?
C20 H20 0.9300 . ?
C20 C21 1.379(3) . ?
C35 C40 1.386(3) . ?
C35 C36 1.394(3) . ?
C40 H40 0.9300 . ?
C40 C39 1.377(3) . ?
C31 H31 0.9300 . ?
C31 C30 1.437(3) . ?
C42 H42A 0.9700 . ?
C42 H42B 0.9700 . ?
C36 H36 0.9300 . ?
C36 C37 1.372(3) . ?
C15 H15 0.9300 . ?
C15 C14 1.388(3) . ?
C13 H13 0.9300 . ?
C13 C14 1.385(3) . ?
C25 C30 1.399(3) . ?
C25 C26 1.387(3) . ?
C37 H37 0.9300 . ?
C37 C38 1.387(3) . ?
C39 H39 0.9300 . ?
C39 C38 1.390(3) . ?
C30 C29 1.392(3) . ?
C14 C17 1.513(3) . ?
C3 H3 0.9300 . ?
C3 C4 1.386(3) . ?
C38 C41 1.499(3) . ?
C5 H5 0.9300 . ?
C5 C4 1.371(3) . ?
C24 H24 0.9300 . ?
C24 C23 1.388(4) . ?
C44 H44 0.9300 . ?
C44 C45 1.383(4) . ?
C4 H4 0.9300 . ?
C48 H48 0.9300 . ?
C48 C47 1.388(4) . ?
C21 H21 0.9300 . ?
C21 C22 1.371(4) . ?
C29 H29 0.9300 . ?
C29 C28 1.380(4) . ?
C26 H26 0.9300 . ?
C26 C27 1.368(4) . ?
C17 H17A 0.9600 . ?
C17 H17B 0.9600 . ?
C17 H17C 0.9600 . ?
C22 H22 0.9300 . ?
C22 C23 1.371(4) . ?
C23 H23 0.9300 . ?
C45 H45 0.9300 . ?
C45 C46 1.365(5) . ?
C41 H41A 0.9600 . ?
C41 H41B 0.9600 . ?
C41 H41C 0.9600 . ?
C28 H28 0.9300 . ?
C28 C27 1.384(4) . ?
C27 H27 0.9300 . ?
C47 H47 0.9300 . ?
C47 C46 1.368(4) . ?
C46 H46 0.9300 . ?
